data_2006045
loop_
_publ_author_name
'Drew, M. G. B.'
'Beer, P. D.'
'Ogden, M. I.'

_publ_contact_author
;
Dr M. G. B. Drew
Department of Chemistry
University of Reading
Whiteknights
Reading RG6 2AD
;
_publ_section_title
;
 A Calix[4]arene with Diethylthiocarbamoylmethyloxy Substituents in the
 1,3 Positions
;
_journal_issue 4
_journal_name_full 'Acta Crystallographica Section C'
_journal_page_first 472
_journal_page_last 474
_journal_paper_doi 10.1107/S0108270196015521
_journal_volume 53
_journal_year 1997
_chemical_formula_structural 'C56 H78 N2 O4 S2'
_chemical_formula_sum 'C56 H78 N2 O4 S2'
_chemical_formula_weight 907.32
_chemical_name_systematic
;
5,11,17,23-Tetra-tert-butyl-25,27-bis((diethylthiocarbamoyl)-
methoxy)-26,28-dihydroxycalix[4]arene
;
_space_group_IT_number 2
_symmetry_cell_setting triclinic
_symmetry_space_group_name_Hall '-P 1'
_symmetry_space_group_name_H-M 'P -1'
_audit_creation_method SHELXL
_cell_angle_alpha 82.648(10)
_cell_angle_beta 77.869(10)
_cell_angle_gamma 67.661(10)
_cell_formula_units_Z 2
_cell_length_a 12.815(9)
_cell_length_b 14.798(12)
_cell_length_c 15.584(14)
_cell_measurement_reflns_used 1250
_cell_measurement_temperature 293(2)
_cell_measurement_theta_max 26.15
_cell_measurement_theta_min 3.34
_cell_volume 2669(4)
_computing_cell_refinement XDS
_computing_data_collection 'XDS (Kabsch, 1988)'
_computing_data_reduction XDS
_computing_molecular_graphics 'PLATON (Spek, 1994)'
_computing_structure_refinement 'SHELXL-93 (Sheldrick, 1993)'
_computing_structure_solution 'SHELXS-86 (Sheldrick, 1990)'
_diffrn_ambient_temperature 293(2)
_diffrn_measurement_device 'Marresearch Image Plate'
_diffrn_measurement_method '95 frames at 2\% intervals, counting time 2 min'
_diffrn_radiation_monochromator graphite
_diffrn_radiation_source 'fine-focus sealed tube'
_diffrn_radiation_type MoK\a
_diffrn_radiation_wavelength 0.71073
_diffrn_reflns_av_R_equivalents 0.052
_diffrn_reflns_av_sigmaI/netI 0.0406
_diffrn_reflns_limit_h_max 15
_diffrn_reflns_limit_h_min 0
_diffrn_reflns_limit_k_max 18
_diffrn_reflns_limit_k_min -16
_diffrn_reflns_limit_l_max 19
_diffrn_reflns_limit_l_min -18
_diffrn_reflns_number 16265
_diffrn_reflns_theta_max 26.15
_diffrn_reflns_theta_min 3.34
_diffrn_standards_decay_% none
_exptl_absorpt_coefficient_mu 0.144
_exptl_absorpt_correction_type none
_exptl_crystal_colour colourless
_exptl_crystal_density_diffrn 1.129
_exptl_crystal_density_meas ?
_exptl_crystal_description parallelepiped
_exptl_crystal_F_000 980
_exptl_crystal_size_max 0.25
_exptl_crystal_size_mid 0.25
_exptl_crystal_size_min 0.18
_refine_diff_density_max 0.562
_refine_diff_density_min -0.446
_refine_ls_extinction_coef none
_refine_ls_extinction_method none
_refine_ls_goodness_of_fit_all 0.615
_refine_ls_goodness_of_fit_obs 0.602
_refine_ls_hydrogen_treatment 'H atoms riding'
_refine_ls_matrix_type full
_refine_ls_number_parameters 595
_refine_ls_number_reflns 9432
_refine_ls_number_restraints 18
_refine_ls_restrained_S_all 0.621
_refine_ls_restrained_S_obs 0.610
_refine_ls_R_factor_all 0.1193
_refine_ls_R_factor_obs 0.0831
_refine_ls_shift/esd_max 0.438
_refine_ls_shift/esd_mean 0.017
_refine_ls_structure_factor_coef Fsqd
_refine_ls_weighting_details 'w = 1/[\s^2^(Fo^2^)+(0.2778P)^2^+11.3102P] where P=(Fo^2^+2Fc^2^)/3'
_refine_ls_weighting_scheme calc
_refine_ls_wR_factor_all 0.2928
_refine_ls_wR_factor_obs 0.2440
_reflns_number_observed 6739
_reflns_number_total 9432
_reflns_observed_criterion >2sigma(I)
_cod_data_source_file cf1144.cif
_cod_data_source_block global
_cod_depositor_comments
;
The following automatic conversions were performed:

'_exptl_crystal_density_meas' value 'not measured' was changed to '?'
- the value is perceived as not measured.

Automatic conversion script
Id: cif_fix_values 3008 2015-01-20 13:52:24Z robertas 

The following automatic conversions were performed:

'_refine_ls_weighting_scheme' value 'calc w =
1/[\s^2^(Fo^2^)+(0.2778P)^2^+11.3102P] where P=(Fo^2^+2Fc^2^)/3' was
changed to 'calc'. New tag '_refine_ls_weighting_details' was
created. The value of the new tag was set to 'w =
1/[\s^2^(Fo^2^)+(0.2778P)^2^+11.3102P] where P=(Fo^2^+2Fc^2^)/3'.

Automatic conversion script
Id: cif_fix_values 3143 2015-03-26 13:38:13Z robertas 
;
_cod_original_cell_volume 2669.(4)
_cod_original_sg_symbol_H-M P-1
_cod_original_formula_sum 'C56 H78 N2 O4 S2  '
_cod_database_code 2006045

loop_
_symmetry_equiv_pos_as_xyz
'x, y, z'
'-x, -y, -z'

loop_
_atom_site_aniso_label
_atom_site_aniso_U_11
_atom_site_aniso_U_12
_atom_site_aniso_U_13
_atom_site_aniso_U_22
_atom_site_aniso_U_23
_atom_site_aniso_U_33
C11 0.032(2) -0.011(2) -0.0033(13) 0.028(2) -0.0049(13) 0.035(2)
C12 0.032(2) -0.008(2) -0.0041(14) 0.035(2) -0.0008(14) 0.037(2)
C13 0.042(2) -0.011(2) -0.0045(15) 0.033(2) -0.0004(14) 0.036(2)
C14 0.036(2) -0.014(2) 0.0020(14) 0.038(2) -0.0044(14) 0.035(2)
C15 0.030(2) -0.008(2) -0.0066(13) 0.028(2) -0.0074(13) 0.037(2)
C16 0.034(2) -0.011(2) -0.0066(13) 0.028(2) -0.0042(12) 0.031(2)
C17 0.033(2) -0.009(2) -0.0002(14) 0.036(2) -0.0079(14) 0.041(2)
C21 0.027(2) -0.006(2) -0.0083(13) 0.031(2) -0.0011(13) 0.038(2)
C22 0.036(2) -0.009(2) -0.0045(14) 0.036(2) -0.0063(14) 0.036(2)
C23 0.038(2) -0.013(2) -0.004(2) 0.038(2) -0.0003(15) 0.042(2)
C24 0.036(2) -0.017(2) -0.0085(15) 0.038(2) -0.0003(15) 0.044(2)
C25 0.031(2) -0.007(2) -0.0118(14) 0.033(2) 0.0010(13) 0.037(2)
C26 0.028(2) -0.008(2) -0.0077(13) 0.031(2) 0.0041(13) 0.033(2)
C27 0.034(2) -0.013(2) -0.0107(14) 0.041(2) -0.0005(14) 0.032(2)
C31 0.035(2) -0.011(2) -0.0098(14) 0.033(2) -0.0025(13) 0.035(2)
C32 0.037(2) -0.015(2) -0.008(2) 0.041(2) 0.001(2) 0.042(2)
C33 0.041(2) -0.013(2) -0.014(2) 0.042(2) 0.008(2) 0.048(2)
C34 0.041(2) -0.008(2) -0.017(2) 0.035(2) 0.003(2) 0.052(2)
C35 0.036(2) -0.010(2) -0.0100(14) 0.031(2) -0.0085(14) 0.038(2)
C36 0.040(2) -0.012(2) -0.0101(14) 0.029(2) -0.0030(13) 0.032(2)
C37 0.036(2) -0.008(2) -0.0075(15) 0.040(2) -0.0093(15) 0.042(2)
C41 0.029(2) -0.008(2) -0.0031(13) 0.033(2) -0.0074(13) 0.036(2)
C42 0.030(2) -0.008(2) -0.0038(15) 0.028(2) -0.0077(14) 0.048(2)
C43 0.030(2) -0.006(2) -0.0064(14) 0.031(2) -0.0010(14) 0.044(2)
C44 0.030(2) -0.013(2) -0.0053(14) 0.039(2) -0.0035(15) 0.041(2)
C45 0.028(2) -0.009(2) 0.0013(13) 0.025(2) 0.0003(12) 0.034(2)
C46 0.027(2) -0.007(2) -0.0043(13) 0.032(2) 0.0019(13) 0.034(2)
C47 0.030(2) -0.010(2) -0.0067(14) 0.027(2) -0.0021(13) 0.041(2)
O150 0.0381(14) -0.0069(12) -0.0081(10) 0.0311(12) 0.0002(9) 0.0328(12)
O250 0.0410(15) -0.0191(13) -0.0005(11) 0.050(2) -0.0038(11) 0.0349(13)
O350 0.0412(14) -0.0138(12) -0.0092(10) 0.0332(12) -0.0006(9) 0.0308(12)
O450 0.0377(15) -0.0055(13) -0.0178(12) 0.0319(13) -0.0007(11) 0.058(2)
C152 0.056(3) -0.005(2) -0.012(2) 0.037(2) 0.001(2) 0.047(2)
C151 0.053(2) -0.018(2) -0.013(2) 0.036(2) 0.003(2) 0.045(2)
S353 0.0842(10) -0.0104(7) 0.0112(6) 0.0524(7) -0.0096(5) 0.0544(7)
N154 0.063(3) -0.001(3) -0.003(2) 0.083(3) 0.035(2) 0.062(3)
C155 0.093(5) 0.012(5) -0.009(3) 0.123(6) 0.056(4) 0.072(4)
C156 0.164(10) 0.029(7) 0.002(7) 0.109(6) 0.077(6) 0.152(8)
C157 0.084(6) 0.040(7) 0.019(4) 0.183(10) 0.070(7) 0.106(6)
C158 0.140(11) -0.046(12) -0.021(9) 0.271(18) 0.114(13) 0.170(12)
C351 0.050(2) -0.021(2) -0.014(2) 0.048(2) -0.002(2) 0.036(2)
C352 0.047(2) -0.013(2) -0.014(2) 0.043(2) -0.0022(15) 0.036(2)
S153 0.0601(9) -0.0152(8) -0.0353(7) 0.0798(10) 0.0223(8) 0.0957(11)
N354 0.051(2) -0.009(2) -0.0104(14) 0.045(2) 0.0041(13) 0.037(2)
C355 0.054(3) 0.001(2) -0.009(2) 0.049(2) 0.008(2) 0.057(3)
C356 0.090(4) -0.002(3) -0.012(3) 0.055(3) -0.016(3) 0.080(4)
C357 0.077(4) -0.017(3) -0.008(2) 0.054(3) 0.013(2) 0.051(3)
C358 0.119(6) -0.070(5) 0.006(4) 0.105(5) 0.007(4) 0.099(5)
C100 0.060(3) -0.004(2) 0.002(2) 0.054(3) 0.018(2) 0.047(2)
C101 0.113(6) -0.078(7) -0.058(4) 0.209(10) 0.078(6) 0.089(5)
C102 0.278(14) -0.001(5) 0.037(7) 0.044(3) 0.024(3) 0.107(6)
C103 0.078(4) -0.019(4) -0.002(3) 0.117(5) 0.054(4) 0.073(4)
C200 0.069(3) -0.037(3) 0.013(2) 0.059(3) -0.011(2) 0.055(3)
C300 0.065(3) -0.023(3) -0.023(2) 0.062(3) 0.030(2) 0.068(3)
C301 0.099(6) 0.003(6) 0.022(5) 0.187(9) 0.116(7) 0.129(7)
C302 0.497(25) -0.203(12) -0.112(12) 0.120(7) 0.066(6) 0.142(8)
C303 0.103(6) -0.053(6) -0.065(5) 0.170(8) 0.091(6) 0.123(6)
C400 0.043(2) -0.007(2) -0.026(2) 0.039(2) -0.002(2) 0.070(3)
C401 0.083(4) 0.010(3) -0.073(5) 0.045(3) -0.023(3) 0.170(7)
C402 0.106(6) 0.010(5) -0.036(4) 0.108(5) 0.032(4) 0.088(5)
C403 0.051(3) -0.011(3) -0.053(4) 0.061(3) 0.004(3) 0.158(6)

loop_
_atom_site_label
_atom_site_occupancy
_atom_site_fract_x
_atom_site_fract_y
_atom_site_fract_z
_atom_site_U_iso_or_equiv
_atom_site_thermal_displace_type
_atom_site_calc_flag
_atom_site_refinement_flags
_atom_site_disorder_group
_atom_site_type_symbol
C11 1 0.3759(3) 0.3906(2) 0.7917(2) 0.0318(7) Uani d . . C
C12 1 0.3935(3) 0.3297(3) 0.8656(2) 0.0363(8) Uani d . . C
H12 1 0.4680(3) 0.2888(3) 0.8708(2) 0.044 Uiso calc R . H
C13 1 0.3050(3) 0.3264(3) 0.9328(2) 0.0386(8) Uani d . . C
C14 1 0.1959(3) 0.3877(3) 0.9227(2) 0.0370(8) Uani d . . C
H14 1 0.1347(3) 0.3857(3) 0.9663(2) 0.044 Uiso calc R . H
C15 1 0.1735(3) 0.4519(2) 0.8504(2) 0.0317(7) Uani d . . C
C16 1 0.2655(3) 0.4525(2) 0.7852(2) 0.0306(7) Uani d . . C
C17 1 0.0514(3) 0.5120(3) 0.8418(2) 0.0380(8) Uani d . . C
H17A 1 0.0501(3) 0.5610(3) 0.7939(2) 0.046 Uiso calc R . H
H17B 1 0.0119(3) 0.5458(3) 0.8954(2) 0.046 Uiso calc R . H
C21 1 -0.0106(3) 0.4497(2) 0.8247(2) 0.0333(7) Uani d . . C
C22 1 -0.0934(3) 0.4329(3) 0.8893(2) 0.0371(8) Uani d . . C
H22 1 -0.1142(3) 0.4646(3) 0.9415(2) 0.045 Uiso calc R . H
C23 1 -0.1462(3) 0.3709(3) 0.8792(2) 0.0403(8) Uani d D . C
C24 1 -0.1126(3) 0.3260(3) 0.8011(2) 0.0383(8) Uani d . . C
H24 1 -0.1485(3) 0.2847(3) 0.7924(2) 0.046 Uiso calc R . H
C25 1 -0.0287(3) 0.3386(3) 0.7350(2) 0.0343(7) Uani d . . C
C26 1 0.0205(3) 0.4031(2) 0.7467(2) 0.0316(7) Uani d . . C
C27 1 0.0168(3) 0.2790(3) 0.6550(2) 0.0354(8) Uani d . . C
H27A 1 0.0292(3) 0.3204(3) 0.6034(2) 0.042 Uiso calc R . H
H27B 1 -0.0389(3) 0.2527(3) 0.6467(2) 0.042 Uiso calc R . H
C31 1 0.1281(3) 0.1961(3) 0.6652(2) 0.0343(7) Uani d . . C
C32 1 0.1299(3) 0.1269(3) 0.7337(2) 0.0402(8) Uani d . . C
H32 1 0.0613(3) 0.1307(3) 0.7705(2) 0.048 Uiso calc R . H
C33 1 0.2290(3) 0.0526(3) 0.7498(3) 0.0447(9) Uani d . . C
C34 1 0.3310(4) 0.0485(3) 0.6961(3) 0.0434(9) Uani d . . C
H34 1 0.3990(4) -0.0006(3) 0.7069(3) 0.052 Uiso calc R . H
C35 1 0.3337(3) 0.1158(2) 0.6266(2) 0.0347(8) Uani d . . C
C36 1 0.2310(3) 0.1874(2) 0.6113(2) 0.0330(7) Uani d . . C
C37 1 0.4472(3) 0.1113(3) 0.5731(2) 0.0403(8) Uani d . . C
H37A 1 0.4929(3) 0.0441(3) 0.5586(2) 0.048 Uiso calc R . H
H37B 1 0.4350(3) 0.1502(3) 0.5186(2) 0.048 Uiso calc R . H
C41 1 0.5116(3) 0.1482(2) 0.6211(2) 0.0334(7) Uani d . . C
C42 1 0.6067(3) 0.0844(3) 0.6534(2) 0.0362(8) Uani d . . C
H42 1 0.6317(3) 0.0186(3) 0.6424(2) 0.043 Uiso calc R . H
C43 1 0.6668(3) 0.1127(3) 0.7012(2) 0.0366(8) Uani d . . C
C44 1 0.6252(3) 0.2116(3) 0.7173(2) 0.0365(8) Uani d . . C
H44 1 0.6639(3) 0.2336(3) 0.7491(2) 0.044 Uiso calc R . H
C45 1 0.5291(3) 0.2783(2) 0.6879(2) 0.0306(7) Uani d . . C
C46 1 0.4731(3) 0.2466(2) 0.6385(2) 0.0326(7) Uani d . . C
C47 1 0.4760(3) 0.3806(2) 0.7176(2) 0.0331(7) Uani d . . C
H47A 1 0.4500(3) 0.4254(2) 0.6687(2) 0.040 Uiso calc R . H
H47B 1 0.5328(3) 0.3977(2) 0.7372(2) 0.040 Uiso calc R . H
O150 1 0.2427(2) 0.5127(2) 0.71054(15) 0.0356(6) Uani d . . O
O250 1 0.0998(2) 0.4164(2) 0.6793(2) 0.0421(6) Uani d . . O
O350 1 0.2347(2) 0.2552(2) 0.54166(15) 0.0346(5) Uani d . . O
O450 1 0.3813(2) 0.3158(2) 0.6086(2) 0.0433(6) Uani d . . O
C152 1 0.1770(4) 0.6731(3) 0.6460(3) 0.0498(10) Uani d . . C
C151 1 0.2345(4) 0.6086(3) 0.7179(3) 0.0443(9) Uani d . . C
H15A 1 0.3104(4) 0.6103(3) 0.7133(3) 0.053 Uiso calc R . H
H15B 1 0.1904(4) 0.6318(3) 0.7748(3) 0.053 Uiso calc R . H
S353 1 0.38853(13) 0.19332(9) 0.31748(8) 0.0711(4) Uani d . . S
N154 1 0.2365(4) 0.7097(4) 0.5839(3) 0.0819(15) Uani d . . N
C155 1 0.1814(7) 0.7793(6) 0.5164(4) 0.119(3) Uani d . . C
H15C 1 0.1188(7) 0.7633(6) 0.5054(4) 0.142 Uiso calc R . H
H15D 1 0.2365(7) 0.7729(6) 0.4622(4) 0.142 Uiso calc R . H
C156 1 0.1368(10) 0.8813(7) 0.5425(7) 0.178(5) Uani d . . C
H15E 1 0.1021(62) 0.9242(8) 0.4963(24) 0.214 Uiso calc R . H
H15F 1 0.1986(16) 0.8976(20) 0.5528(52) 0.214 Uiso calc R . H
H15G 1 0.0806(52) 0.8883(15) 0.5952(31) 0.214 Uiso calc R . H
C157 1 0.3607(8) 0.6941(9) 0.5755(6) 0.164(6) Uani d . . C
H15H 1 0.3768(8) 0.7488(9) 0.5423(6) 0.197 Uiso calc R . H
H15I 1 0.3807(8) 0.6883(9) 0.6331(6) 0.197 Uiso calc R . H
C158 1 0.4202(12) 0.6125(12) 0.5341(9) 0.215(8) Uani d . . C
H15J 1 0.5006(12) 0.6003(41) 0.5271(59) 0.258 Uiso calc R . H
H15K 1 0.3993(64) 0.6189(30) 0.4774(29) 0.258 Uiso calc R . H
H15L 1 0.4041(69) 0.5588(17) 0.5679(35) 0.258 Uiso calc R . H
C351 1 0.2238(4) 0.2255(3) 0.4615(2) 0.0429(9) Uani d . . C
H35A 1 0.1431(4) 0.2449(3) 0.4589(2) 0.051 Uiso calc R . H
H35B 1 0.2579(4) 0.1547(3) 0.4605(2) 0.051 Uiso calc R . H
C352 1 0.2801(4) 0.2691(3) 0.3828(2) 0.0423(9) Uani d . . C
S153 1 0.03893(13) 0.69559(12) 0.65247(11) 0.0807(5) Uani d . . S
N354 1 0.2384(3) 0.3640(2) 0.3680(2) 0.0471(8) Uani d . . N
C355 1 0.1449(4) 0.4317(3) 0.4269(3) 0.0605(12) Uani d . . C
H35C 1 0.1132(4) 0.3943(3) 0.4733(3) 0.073 Uiso calc R . H
H35D 1 0.0847(4) 0.4708(3) 0.3941(3) 0.073 Uiso calc R . H
C356 1 0.1811(6) 0.4981(4) 0.4671(4) 0.082(2) Uani d . . C
H35E 1 0.1172(10) 0.5385(20) 0.5069(20) 0.098 Uiso calc R . H
H35F 1 0.2077(32) 0.5387(20) 0.4218(4) 0.098 Uiso calc R . H
H35G 1 0.2419(23) 0.4600(4) 0.4986(22) 0.098 Uiso calc R . H
C357 1 0.2819(5) 0.4075(4) 0.2860(3) 0.0647(13) Uani d . . C
H35H 1 0.2933(5) 0.3661(4) 0.2387(3) 0.078 Uiso calc R . H
H35I 1 0.2242(5) 0.4706(4) 0.2742(3) 0.078 Uiso calc R . H
C358 1 0.3884(7) 0.4211(6) 0.2851(5) 0.104(2) Uani d . . C
H35J 1 0.4125(22) 0.4478(32) 0.2284(11) 0.125 Uiso calc R . H
H35K 1 0.4463(12) 0.3592(7) 0.2971(30) 0.125 Uiso calc R . H
H35L 1 0.3770(12) 0.4653(26) 0.3292(21) 0.125 Uiso calc R . H
C100 1 0.3307(4) 0.2546(3) 1.0122(3) 0.0623(13) Uani d . . C
C101 1 0.4141(7) 0.2774(8) 1.0559(5) 0.133(4) Uani d . . C
H10A 1 0.4273(41) 0.2359(32) 1.1083(22) 0.159 Uiso calc R . H
H10B 1 0.3818(22) 0.3446(14) 1.0709(35) 0.159 Uiso calc R . H
H10C 1 0.4854(18) 0.2658(41) 1.0159(16) 0.159 Uiso calc R . H
C102 1 0.3888(11) 0.1550(5) 0.9825(6) 0.175(6) Uani d . . C
H10D 1 0.4006(65) 0.1095(6) 1.0326(6) 0.209 Uiso calc R . H
H10E 1 0.4616(31) 0.1491(17) 0.9465(44) 0.209 Uiso calc R . H
H10F 1 0.3426(32) 0.1409(21) 0.9489(45) 0.209 Uiso calc R . H
C103 1 0.2267(5) 0.2680(6) 1.0821(4) 0.102(2) Uani d . . C
H10G 1 0.1929(23) 0.3350(10) 1.0978(21) 0.122 Uiso calc R . H
H10H 1 0.2484(8) 0.2264(26) 1.1330(12) 0.122 Uiso calc R . H
H10I 1 0.1721(17) 0.2510(32) 1.0604(12) 0.122 Uiso calc R . H
C200 1 -0.2360(4) 0.3526(3) 0.9525(3) 0.0599(12) Uani d D . C
C201 0.541(9) -0.3275(10) 0.4456(8) 0.9843(8) 0.092(4) Uiso d PD 1 C
H20A 0.541(9) -0.3741(41) 0.4758(30) 0.9401(22) 0.111 Uiso calc PR 1 H
H20B 0.541(9) -0.2930(10) 0.4891(23) 0.9960(49) 0.111 Uiso calc PR 1 H
H20C 0.541(9) -0.3742(42) 0.4320(11) 1.0372(29) 0.111 Uiso calc PR 1 H
C202 0.541(9) -0.1705(11) 0.3136(10) 1.0366(8) 0.094(4) Uiso d PD 1 C
H20D 0.541(9) -0.2228(21) 0.3023(55) 1.0869(15) 0.113 Uiso calc PR 1 H
H20E 0.541(9) -0.1434(59) 0.3619(26) 1.0491(33) 0.113 Uiso calc PR 1 H
H20F 0.541(9) -0.1067(41) 0.2537(31) 1.0235(20) 0.113 Uiso calc PR 1 H
C203 0.541(9) -0.2714(10) 0.2746(8) 0.9391(7) 0.075(3) Uiso d PD 1 C
H20G 0.541(9) -0.3194(52) 0.2618(37) 0.9916(18) 0.090 Uiso calc PR 1 H
H20H 0.541(9) -0.2050(11) 0.2166(16) 0.9253(47) 0.090 Uiso calc PR 1 H
H20I 0.541(9) -0.3134(53) 0.2935(22) 0.8914(32) 0.090 Uiso calc PR 1 H
C204 0.459(9) -0.3541(12) 0.3956(11) 0.9134(10) 0.097(5) Uiso d PD 2 C
H20J 0.459(9) -0.4147(21) 0.3857(64) 0.9567(25) 0.116 Uiso calc PR 2 H
H20K 0.459(9) -0.3446(28) 0.3622(49) 0.8617(37) 0.116 Uiso calc PR 2 H
H20L 0.459(9) -0.3730(44) 0.4642(18) 0.8985(59) 0.116 Uiso calc PR 2 H
C205 0.459(9) -0.2629(12) 0.3994(10) 1.0321(8) 0.079(4) Uiso d PD 2 C
H20M 0.459(9) -0.1942(17) 0.3838(50) 1.0556(29) 0.095 Uiso calc PR 2 H
H20N 0.459(9) -0.3162(58) 0.3772(48) 1.0735(20) 0.095 Uiso calc PR 2 H
H20O 0.459(9) -0.2965(67) 0.4689(11) 1.0212(13) 0.095 Uiso calc PR 2 H
C206 0.459(9) -0.2135(14) 0.2428(9) 0.9634(9) 0.085(4) Uiso d PD 2 C
H20P 0.459(9) -0.2216(76) 0.2212(16) 0.9105(23) 0.102 Uiso calc PR 2 H
H20Q 0.459(9) -0.2677(51) 0.2306(12) 1.0117(38) 0.102 Uiso calc PR 2 H
H20R 0.459(9) -0.1372(30) 0.2078(11) 0.9748(59) 0.102 Uiso calc PR 2 H
C300 1 0.2281(5) -0.0247(4) 0.8244(3) 0.0665(13) Uani d . . C
C301 1 0.1243(7) 0.0059(8) 0.8912(6) 0.173(5) Uani d . . C
H30A 1 0.0586(10) 0.0185(57) 0.8647(14) 0.208 Uiso calc R . H
H30B 1 0.1176(37) 0.0644(36) 0.9160(37) 0.208 Uiso calc R . H
H30C 1 0.1286(33) -0.0450(27) 0.9367(29) 0.208 Uiso calc R . H
C302 1 0.2328(15) -0.1123(7) 0.7835(7) 0.224(8) Uani d . . C
H30D 1 0.1571(20) -0.1137(47) 0.7917(67) 0.269 Uiso calc R . H
H30E 1 0.2817(80) -0.1705(8) 0.8107(55) 0.269 Uiso calc R . H
H30F 1 0.2627(98) -0.1089(45) 0.7218(17) 0.269 Uiso calc R . H
C303 1 0.3306(7) -0.0552(7) 0.8658(6) 0.133(4) Uani d . . C
H30G 1 0.3330(27) 0.0003(12) 0.8899(34) 0.160 Uiso calc R . H
H30H 1 0.3981(8) -0.0815(40) 0.8224(11) 0.160 Uiso calc R . H
H30I 1 0.3274(27) -0.1043(33) 0.9118(27) 0.160 Uiso calc R . H
C400 1 0.7688(4) 0.0408(3) 0.7402(3) 0.0509(10) Uani d . . C
C401 1 0.8137(6) -0.0578(4) 0.7030(5) 0.100(2) Uani d . . C
H40A 1 0.8821(23) -0.0984(11) 0.7251(24) 0.120 Uiso calc R . H
H40B 1 0.8308(36) -0.0509(5) 0.6400(6) 0.120 Uiso calc R . H
H40C 1 0.7569(16) -0.0873(14) 0.7199(24) 0.120 Uiso calc R . H
C402 1 0.7313(7) 0.0309(6) 0.8384(5) 0.116(3) Uani d . . C
H40D 1 0.6971(41) 0.0946(7) 0.8618(7) 0.139 Uiso calc R . H
H40E 1 0.7966(10) -0.0076(33) 0.8651(6) 0.139 Uiso calc R . H
H40F 1 0.6763(34) -0.0007(34) 0.8507(5) 0.139 Uiso calc R . H
C403 1 0.8658(5) 0.0768(4) 0.7228(5) 0.088(2) Uani d . . C
H40G 1 0.8432(13) 0.1362(17) 0.7523(22) 0.106 Uiso calc R . H
H40H 1 0.8857(23) 0.0892(29) 0.6607(5) 0.106 Uiso calc R . H
H40I 1 0.9308(12) 0.0282(13) 0.7441(25) 0.106 Uiso calc R . H

loop_
_atom_type_symbol
_atom_type_description
_atom_type_scat_dispersion_real
_atom_type_scat_dispersion_imag
_atom_type_scat_source
C C 0.0033 0.0016 'International Tables Vol C Tables 4.2.6.8 and 6.1.1.4'
H H 0.0000 0.0000 'International Tables Vol C Tables 4.2.6.8 and 6.1.1.4'
N N 0.0061 0.0033 'International Tables Vol C Tables 4.2.6.8 and 6.1.1.4'
O O 0.0106 0.0060 'International Tables Vol C Tables 4.2.6.8 and 6.1.1.4'
S S 0.1246 0.1234 'International Tables Vol C Tables 4.2.6.8 and 6.1.1.4'

loop_
_geom_angle_atom_site_label_1
_geom_angle_atom_site_label_2
_geom_angle_atom_site_label_3
_geom_angle
C12 C11 C16 118.4(3)
C12 C11 C47 118.7(3)
C16 C11 C47 122.7(3)
C11 C12 C13 122.8(4)
C14 C13 C12 117.0(3)
C14 C13 C100 123.1(3)
C12 C13 C100 119.9(4)
C13 C14 C15 122.7(3)
C14 C15 C16 117.9(3)
C14 C15 C17 119.3(3)
C16 C15 C17 122.6(3)
C11 C16 O150 120.6(3)
C11 C16 C15 121.3(3)
O150 C16 C15 117.9(3)
C15 C17 C21 111.7(3)
C22 C21 C26 119.2(3)
C22 C21 C17 120.0(3)
C26 C21 C17 120.6(3)
C23 C22 C21 122.2(3)
C22 C23 C24 116.7(3)
C22 C23 C200 120.9(3)
C24 C23 C200 122.4(3)
C23 C24 C25 123.6(3)
C24 C25 C26 117.9(3)
C24 C25 C27 122.4(3)
C26 C25 C27 119.5(3)
O250 C26 C25 116.4(3)
O250 C26 C21 123.2(3)
C25 C26 C21 120.3(3)
C25 C27 C31 110.3(3)
C36 C31 C32 117.0(3)
C36 C31 C27 123.4(3)
C32 C31 C27 119.5(3)
C33 C32 C31 122.7(4)
C32 C33 C34 118.4(4)
C32 C33 C300 121.6(4)
C34 C33 C300 120.0(4)
C35 C34 C33 121.2(4)
C34 C35 C36 118.3(3)
C34 C35 C37 119.0(4)
C36 C35 C37 122.6(3)
C31 C36 C35 122.3(3)
C31 C36 O350 119.7(3)
C35 C36 O350 117.9(3)
C41 C37 C35 112.0(3)
C42 C41 C46 118.4(3)
C42 C41 C37 120.5(3)
C46 C41 C37 121.0(3)
C43 C42 C41 123.6(3)
C42 C43 C44 116.2(3)
C42 C43 C400 123.2(3)
C44 C43 C400 120.6(3)
C45 C44 C43 122.6(3)
C44 C45 C46 119.0(3)
C44 C45 C47 121.4(3)
C46 C45 C47 119.1(3)
O450 C46 C45 116.7(3)
O450 C46 C41 123.2(3)
C45 C46 C41 120.2(3)
C45 C47 C11 110.7(3)
C16 O150 C151 114.0(3)
C36 O350 C351 112.8(3)
N154 C152 C151 118.9(4)
N154 C152 S153 123.7(3)
C151 C152 S153 117.3(3)
O150 C151 C152 109.0(3)
C152 N154 C155 120.6(5)
C152 N154 C157 126.3(5)
C155 N154 C157 113.0(5)
N154 C155 C156 112.3(7)
C158 C157 N154 107.1(14)
O350 C351 C352 112.2(3)
N354 C352 C351 118.3(4)
N354 C352 S353 124.2(3)
C351 C352 S353 117.5(3)
C352 N354 C357 119.4(4)
C352 N354 C355 124.4(3)
C357 N354 C355 116.0(4)
N354 C355 C356 113.3(4)
C358 C357 N354 114.7(5)
C102 C100 C103 114.3(6)
C102 C100 C13 109.5(5)
C103 C100 C13 112.5(4)
C102 C100 C101 107.2(8)
C103 C100 C101 104.8(6)
C13 C100 C101 108.2(4)
C203 C200 C201 117.4(7)
C205 C200 C23 118.8(6)
C203 C200 C23 115.1(5)
C201 C200 C23 111.8(6)
C205 C200 C206 114.7(8)
C23 C200 C206 109.3(6)
C205 C200 C204 104.6(8)
C23 C200 C204 105.3(6)
C206 C200 C204 102.1(8)
C203 C200 C202 104.8(7)
C201 C200 C202 101.2(7)
C23 C200 C202 104.2(6)
C301 C300 C303 110.1(7)
C301 C300 C302 108.3(8)
C303 C300 C302 107.0(8)
C301 C300 C33 113.0(5)
C303 C300 C33 111.9(4)
C302 C300 C33 106.3(5)
C403 C400 C401 107.0(5)
C403 C400 C402 108.7(5)
C401 C400 C402 109.3(5)
C403 C400 C43 111.1(4)
C401 C400 C43 112.5(4)
C402 C400 C43 108.2(4)

loop_
_geom_bond_atom_site_label_1
_geom_bond_atom_site_label_2
_geom_bond_site_symmetry_2
_geom_bond_distance
C11 C12 . 1.371(5)
C11 C16 . 1.380(5)
C11 C47 . 1.509(5)
C12 C13 . 1.383(5)
C13 C14 . 1.377(6)
C13 C100 . 1.529(5)
C14 C15 . 1.382(5)
C15 C16 . 1.388(5)
C15 C17 . 1.502(5)
C16 O150 . 1.383(4)
C17 C21 . 1.503(5)
C21 C22 . 1.374(5)
C21 C26 . 1.384(5)
C22 C23 . 1.370(5)
C23 C24 . 1.371(5)
C23 C200 . 1.519(5)
C24 C25 . 1.375(5)
C25 C26 . 1.376(5)
C25 C27 . 1.502(5)
C26 O250 . 1.351(4)
C27 C31 . 1.510(5)
C31 C36 . 1.377(5)
C31 C32 . 1.379(5)
C32 C33 . 1.374(6)
C33 C34 . 1.380(6)
C33 C300 . 1.525(6)
C34 C35 . 1.377(5)
C35 C36 . 1.385(5)
C35 C37 . 1.500(5)
C36 O350 . 1.387(4)
C37 C41 . 1.499(5)
C41 C42 . 1.375(5)
C41 C46 . 1.391(5)
C42 C43 . 1.374(5)
C43 C44 . 1.390(5)
C43 C400 . 1.524(6)
C44 C45 . 1.377(5)
C45 C46 . 1.382(5)
C45 C47 . 1.495(5)
C46 O450 . 1.356(4)
O150 C151 . 1.401(4)
O350 C351 . 1.427(4)
C152 N154 . 1.296(6)
C152 C151 . 1.499(6)
C152 S153 . 1.655(5)
S353 C352 . 1.655(4)
N154 C155 . 1.465(7)
N154 C157 . 1.499(12)
C155 C156 . 1.474(13)
C157 C158 . 1.32(2)
C351 C352 . 1.490(5)
C352 N354 . 1.308(5)
N354 C357 . 1.455(5)
N354 C355 . 1.464(6)
C355 C356 . 1.482(8)
C357 C358 . 1.451(9)
C100 C102 . 1.463(8)
C100 C103 . 1.499(7)
C100 C101 . 1.536(9)
C200 C205 . 1.413(11)
C200 C203 . 1.443(10)
C200 C201 . 1.490(11)
C200 C206 . 1.531(12)
C200 C204 . 1.620(13)
C200 C202 . 1.631(12)
C300 C301 . 1.462(9)
C300 C303 . 1.474(8)
C300 C302 . 1.491(11)
C400 C403 . 1.492(7)
C400 C401 . 1.495(7)
C400 C402 . 1.510(8)
